data_2013444
loop_
_publ_author_name
'Miguel Angel Harvey'
'Sergio Baggio'
'Mu\~noz, Juan Carlos'
'Ricardo Baggio'

_publ_section_title Bis[2,6-bis(1<i>H</i>-benzimidazol-2-yl-\k<i>N</i>^3^)pyridinato-\k<i>N</i>]zinc(II)
_journal_issue 7
_journal_name_full 'Acta Crystallographica Section C'
_journal_page_first m283
_journal_page_last m285
_journal_paper_doi 10.1107/S0108270103011752
_journal_volume 59
_journal_year 2003
_chemical_formula_iupac '[Zn (C19 H12 N5)2]'
_chemical_formula_moiety 'C38 H24 N10 Zn'
_chemical_formula_sum 'C38 H24 N10 Zn'
_chemical_formula_weight 686.04
_chemical_name_systematic
;
bis(2,6-bis(Benzimidazol-2-yl)pyridine)-zinc(ii)
;
_space_group_IT_number 94
_symmetry_cell_setting tetragonal
_symmetry_space_group_name_Hall 'P 4n 2n'
_symmetry_space_group_name_H-M 'P 42 21 2'
_atom_sites_solution_hydrogens mixed
_atom_sites_solution_primary direct
_atom_sites_solution_secondary difmap
_audit_creation_method SHELXL-97
_cell_angle_alpha 90.00
_cell_angle_beta 90.00
_cell_angle_gamma 90.00
_cell_formula_units_Z 2
_cell_length_a 9.7411(8)
_cell_length_b 9.7411(8)
_cell_length_c 17.108(2)
_cell_measurement_reflns_used 84
_cell_measurement_temperature 293(2)
_cell_measurement_theta_max 24.54
_cell_measurement_theta_min 3.67
_cell_volume 1623.4(3)
_computing_cell_refinement 'SMART-NT (Bruker, 2001)'
_computing_data_collection 'SMART-NT (Bruker, 2001)'
_computing_data_reduction 'SAINT-NT (Bruker, 2000)'
_computing_molecular_graphics 'XP in SHELXTL-PC (Sheldrick,1994)'
_computing_publication_material 'SHELXL97 (Sheldrick, 1997)'
_computing_structure_refinement 'SHELXL97 (Sheldrick, 1997)'
_computing_structure_solution 'SHELXS97 (Sheldrick, 1997)'
_diffrn_ambient_temperature 293(2)
_diffrn_measured_fraction_theta_full 1.000
_diffrn_measured_fraction_theta_max 0.963
_diffrn_measurement_device_type 'Bruker CCD area-detector'
_diffrn_measurement_method '\f and \w scans'
_diffrn_radiation_monochromator graphite
_diffrn_radiation_source 'fine-focus sealed tube'
_diffrn_radiation_type MoK\a
_diffrn_radiation_wavelength 0.71073
_diffrn_reflns_av_R_equivalents 0.0705
_diffrn_reflns_av_sigmaI/netI 0.1473
_diffrn_reflns_limit_h_max 11
_diffrn_reflns_limit_h_min -12
_diffrn_reflns_limit_k_max 12
_diffrn_reflns_limit_k_min -6
_diffrn_reflns_limit_l_max 21
_diffrn_reflns_limit_l_min -21
_diffrn_reflns_number 9552
_diffrn_reflns_theta_full 26.00
_diffrn_reflns_theta_max 28.01
_diffrn_reflns_theta_min 2.38
_diffrn_standards_decay_% <2
_diffrn_standards_number 0
_exptl_absorpt_coefficient_mu 0.802
_exptl_absorpt_correction_T_max .89
_exptl_absorpt_correction_T_min .86
_exptl_absorpt_correction_type multi-scan
_exptl_absorpt_process_details ' SADABS (Sheldrick, 1996) in SAINT-NT (Bruker, 2000)'
_exptl_crystal_colour colorless
_exptl_crystal_density_diffrn 1.404
_exptl_crystal_density_method 'not measured'
_exptl_crystal_description 'square bipyramid'
_exptl_crystal_F_000 704
_exptl_crystal_size_max 0.22
_exptl_crystal_size_mid 0.12
_exptl_crystal_size_min 0.12
_refine_diff_density_max 0.243
_refine_diff_density_min -0.227
_refine_ls_abs_structure_details 'Flack (1983)'
_refine_ls_abs_structure_Flack 0.48(3)
_refine_ls_extinction_method none
_refine_ls_goodness_of_fit_ref 0.862
_refine_ls_hydrogen_treatment mixed
_refine_ls_matrix_type full
_refine_ls_number_parameters 118
_refine_ls_number_reflns 1866
_refine_ls_number_restraints 0
_refine_ls_restrained_S_all 0.862
_refine_ls_R_factor_all 0.1159
_refine_ls_R_factor_gt 0.0376
_refine_ls_shift/su_max 0.002
_refine_ls_shift/su_mean 0.001
_refine_ls_structure_factor_coef Fsqd
_refine_ls_weighting_details 'calc w=1/[\s^2^(Fo^2^)+(0.034P)^2^] where P=(Fo^2^+2Fc^2^)/3'
_refine_ls_weighting_scheme calc
_refine_ls_wR_factor_gt 0.0688
_refine_ls_wR_factor_ref 0.0780
_reflns_number_gt 778
_reflns_number_total 1866
_reflns_threshold_expression I>2\s(I)
_cod_data_source_file ga1020.cif
_cod_data_source_block I
_cod_original_cell_volume 1623.3(3)
_cod_original_sg_symbol_Hall ' P 4n 2n'
_cod_original_sg_symbol_H-M ' P 42 21 2 '
_cod_database_code 2013444
_cod_database_fobs_code 2013444

loop_
_symmetry_equiv_pos_as_xyz
'x, y, z'
'-x, -y, z'
'-y+1/2, x+1/2, z+1/2'
'y+1/2, -x+1/2, z+1/2'
'-x+1/2, y+1/2, -z+1/2'
'x+1/2, -y+1/2, -z+1/2'
'y, x, -z'
'-y, -x, -z'

loop_
_atom_site_label
_atom_site_fract_x
_atom_site_fract_y
_atom_site_fract_z
_atom_site_U_iso_or_equiv
_atom_site_adp_type
_atom_site_calc_flag
_atom_site_refinement_flags
_atom_site_occupancy
_atom_site_disorder_assembly
_atom_site_disorder_group
_atom_site_type_symbol
Zn1 0.0000 0.0000 0.0000 0.0672(3) Uani d S 1 . . Zn
N1 0.1533(3) 0.0763(3) 0.08216(16) 0.0550(8) Uani d . 1 . . N
N2 0.1517(2) -0.1517(2) 0.0000 0.0503(9) Uani d S 1 . . N
N3 0.3659(3) 0.0460(3) 0.13001(19) 0.0604(10) Uani d . 1 . . N
H3N 0.437(3) 0.013(7) 0.139(2) 0.013(15) Uiso d P 0.50 . . H
C1 0.1887(4) 0.1916(4) 0.12441(17) 0.0558(8) Uani d . 1 . . C
C2 0.1164(5) 0.3131(4) 0.1363(2) 0.0800(14) Uani d . 1 . . C
H2 0.0292 0.3272 0.1158 0.096 Uiso calc R 1 . . H
C3 0.1827(5) 0.4114(5) 0.1805(3) 0.0952(15) Uani d . 1 . . C
H3 0.1386 0.4947 0.1892 0.114 Uiso calc R 1 . . H
C4 0.3113(5) 0.3919(5) 0.2123(3) 0.0867(16) Uani d . 1 . . C
H4 0.3499 0.4611 0.2426 0.104 Uiso calc R 1 . . H
C5 0.3837(5) 0.2728(4) 0.2003(2) 0.0738(14) Uani d . 1 . . C
H5 0.4704 0.2599 0.2219 0.089 Uiso calc R 1 . . H
C6 0.3216(4) 0.1719(4) 0.1545(2) 0.0551(10) Uani d . 1 . . C
C7 0.2638(3) -0.0054(4) 0.08668(18) 0.0531(8) Uani d . 1 . . C
C8 0.2633(4) -0.1349(4) 0.0433(2) 0.0605(10) Uani d . 1 . . C
C9 0.3651(4) -0.2332(4) 0.0448(3) 0.1220(19) Uani d . 1 . . C
H9 0.4430 -0.2213 0.0755 0.146 Uiso calc R 1 . . H
C10 0.3488(4) -0.3488(4) 0.0000 0.175(4) Uani d S 1 . . C
H10 0.4163 -0.4163 0.0000 0.210 Uiso calc SR 1 . . H

loop_
_atom_site_aniso_label
_atom_site_aniso_U_11
_atom_site_aniso_U_22
_atom_site_aniso_U_33
_atom_site_aniso_U_12
_atom_site_aniso_U_13
_atom_site_aniso_U_23
Zn1 0.0667(4) 0.0667(4) 0.0683(5) 0.0350(5) 0.000 0.000
N1 0.0477(17) 0.0536(18) 0.0637(19) 0.0175(16) 0.0029(15) -0.0029(15)
N2 0.0411(13) 0.0411(13) 0.069(2) 0.0084(19) -0.002(2) -0.002(2)
N3 0.045(2) 0.058(3) 0.078(2) 0.0127(19) -0.007(2) 0.0006(19)
C1 0.060(3) 0.051(3) 0.057(2) 0.0186(18) 0.004(3) 0.000(3)
C2 0.095(4) 0.065(3) 0.080(3) 0.018(3) 0.000(3) -0.025(3)
C3 0.111(4) 0.078(4) 0.097(4) 0.043(3) -0.007(3) -0.019(3)
C4 0.108(4) 0.067(3) 0.085(3) 0.001(3) 0.000(3) -0.023(3)
C5 0.063(3) 0.070(3) 0.089(3) 0.004(3) -0.006(3) -0.009(3)
C6 0.059(3) 0.046(3) 0.060(3) 0.004(2) 0.007(2) -0.009(2)
C7 0.045(2) 0.051(2) 0.063(2) 0.009(2) -0.0021(19) -0.003(3)
C8 0.051(2) 0.047(2) 0.083(3) 0.011(2) -0.004(2) -0.004(2)
C9 0.071(3) 0.084(3) 0.210(5) 0.043(3) -0.068(3) -0.062(3)
C10 0.095(3) 0.095(3) 0.334(12) 0.060(4) -0.119(7) -0.119(7)

loop_
_atom_type_symbol
_atom_type_description
_atom_type_scat_dispersion_real
_atom_type_scat_dispersion_imag
_atom_type_scat_source
C C 0.0033 0.0016 'International Tables Vol C Tables 4.2.6.8 and 6.1.1.4'
H H 0.0000 0.0000 'International Tables Vol C Tables 4.2.6.8 and 6.1.1.4'
N N 0.0061 0.0033 'International Tables Vol C Tables 4.2.6.8 and 6.1.1.4'
Zn Zn 0.2839 1.4301 'International Tables Vol C Tables 4.2.6.8 and 6.1.1.4'

loop_
_geom_angle_atom_site_label_1
_geom_angle_atom_site_label_2
_geom_angle_atom_site_label_3
_geom_angle_site_symmetry_1
_geom_angle_site_symmetry_3
_geom_angle
_geom_angle_publ_flag
N2 Zn1 N2 . 2 180.00(17) y
N2 Zn1 N1 . 8 75.91(7) ?
N2 Zn1 N1 2 8 104.09(7) ?
N2 Zn1 N1 . . 75.91(7) y
N2 Zn1 N1 2 . 104.09(7) y
N1 Zn1 N1 8 . 151.83(14) y
N2 Zn1 N1 . 2 104.09(7) ?
N2 Zn1 N1 2 2 75.91(7) ?
N1 Zn1 N1 8 2 87.07(13) ?
N1 Zn1 N1 . 2 99.76(14) y
N2 Zn1 N1 . 7 104.09(7) ?
N2 Zn1 N1 2 7 75.91(7) ?
N1 Zn1 N1 8 7 99.76(14) ?
N1 Zn1 N1 . 7 87.07(13) y
N1 Zn1 N1 2 7 151.83(14) ?
C7 N1 C1 . . 104.6(3) ?
C7 N1 Zn1 . . 112.6(2) ?
C1 N1 Zn1 . . 141.8(3) ?
C8 N2 C8 8 . 120.9(4) ?
C8 N2 Zn1 8 . 119.5(2) ?
C8 N2 Zn1 . . 119.5(2) ?
C7 N3 C6 . . 105.7(3) ?
C7 N3 H3N . . 128(5) ?
C6 N3 H3N . . 126(5) ?
N1 C1 C2 . . 130.0(4) ?
N1 C1 C6 . . 108.1(4) ?
C2 C1 C6 . . 121.9(4) ?
C3 C2 C1 . . 115.7(4) ?
C3 C2 H2 . . 122.2 ?
C1 C2 H2 . . 122.2 ?
C4 C3 C2 . . 123.0(5) ?
C4 C3 H3 . . 118.5 ?
C2 C3 H3 . . 118.5 ?
C5 C4 C3 . . 121.6(5) ?
C5 C4 H4 . . 119.2 ?
C3 C4 H4 . . 119.2 ?
C4 C5 C6 . . 117.1(4) ?
C4 C5 H5 . . 121.4 ?
C6 C5 H5 . . 121.4 ?
N3 C6 C5 . . 131.8(4) ?
N3 C6 C1 . . 107.6(4) ?
C5 C6 C1 . . 120.6(4) ?
N3 C7 N1 . . 114.1(3) ?
N3 C7 C8 . . 127.3(3) ?
N1 C7 C8 . . 118.7(3) ?
N2 C8 C9 . . 121.0(4) ?
N2 C8 C7 . . 113.1(3) ?
C9 C8 C7 . . 125.9(3) ?
C10 C9 C8 . . 118.4(4) ?
C10 C9 H9 . . 120.8 ?
C8 C9 H9 . . 120.8 ?
C9 C10 C9 8 . 120.2(6) ?
C9 C10 H10 8 . 119.9 ?
C9 C10 H10 . . 119.9 ?

loop_
_geom_bond_atom_site_label_1
_geom_bond_atom_site_label_2
_geom_bond_site_symmetry_2
_geom_bond_distance
_geom_bond_publ_flag
Zn1 N2 . 2.090(3) y
Zn1 N2 2 2.090(3) ?
Zn1 N1 8 2.181(3) ?
Zn1 N1 . 2.181(3) y
Zn1 N1 2 2.181(3) ?
Zn1 N1 7 2.181(3) ?
N1 C7 . 1.340(4) y
N1 C1 . 1.380(4) y
N2 C8 8 1.325(3) ?
N2 C8 . 1.325(3) y
N3 C7 . 1.338(4) y
N3 C6 . 1.366(4) y
N3 H3N . 0.78(4) y
C1 C2 . 1.392(5) y
C1 C6 . 1.406(5) y
C2 C3 . 1.380(5) y
C2 H2 . 0.9300 ?
C3 C4 . 1.379(6) y
C3 H3 . 0.9300 ?
C4 C5 . 1.373(4) y
C4 H4 . 0.9300 ?
C5 C6 . 1.396(5) y
C5 H5 . 0.9300 ?
C7 C8 . 1.464(5) y
C8 C9 . 1.378(4) y
C9 C10 . 1.372(4) y
C9 H9 . 0.9300 ?
C10 C9 8 1.372(4) ?
C10 H10 . 0.9300 ?

loop_
_geom_hbond_atom_site_label_D
_geom_hbond_atom_site_label_H
_geom_hbond_atom_site_label_A
_geom_hbond_site_symmetry_A
_geom_hbond_distance_DH
_geom_hbond_distance_HA
_geom_hbond_distance_DA
_geom_hbond_angle_DHA
N3 H3N N3 2_655 0.78(4) 2.01(3) 2.761(6) 162(5)
